data_1577390
loop_
_publ_author_name
'Zagami, Luana'
'Sharma, Mukund'
'Fraire, Andrew'
'Avedian, Cynthia'
'Olivar, Clarissa'
'Czyszczon-Burton, Thomas M.'
'Prana, Jazmine'
'Yergeshbayeva, Sandugash'
'Camarasa-G\'omez, Mar\'ia'
'Hernang\'omez-P\'erez, Daniel'
'Inkpen, Michael Stephen'

_publ_section_title
;
 Enhanced electronic coupling in tetraaryl molecular junctions with
 osmium(IV) centers
;
_journal_name_full 'Chemical Science'
_journal_paper_doi 10.1039/D6SC03527B
_journal_year 2026
_chemical_absolute_configuration ad
_chemical_formula_moiety 'C28 H28 S4 Si'
_chemical_formula_sum 'C28 H28 S4 Si'
_chemical_formula_weight 520.83
_chemical_name_systematic Tetrakis(4-(methylthio)phenyl)silane
_space_group_crystal_system tetragonal
_space_group_IT_number 82
_space_group_name_Hall 'I -4'
_space_group_name_H-M_alt 'I -4'
_atom_sites_solution_hydrogens geom
_atom_sites_solution_primary dual
_audit_creation_date 2025-08-15
_audit_creation_method
;
Olex2 1.5
(compiled 2025.03.04 svn.red2d20d0 for OlexSys, GUI svn.r7181)
;
_audit_update_record
;
2025-08-15 deposited with the CCDC.	2026-06-11 downloaded from the CCDC.
;
_cell_angle_alpha 90
_cell_angle_beta 90
_cell_angle_gamma 90
_cell_formula_units_Z 2
_cell_length_a 13.3502(2)
_cell_length_b 13.3502(2)
_cell_length_c 7.3339(2)
_cell_measurement_reflns_used 5066
_cell_measurement_temperature 100.0(3)
_cell_measurement_theta_max 78.9720
_cell_measurement_theta_min 4.6530
_cell_volume 1307.11(5)
_computing_cell_refinement 'CrysAlisPro 1.171.43.137a (Rigaku OD, 2024)'
_computing_data_collection 'CrysAlisPro system (CCD 44.114a 64-bit (release 13-06-2025))'
_computing_data_reduction 'CrysAlisPro 1.171.43.137a (Rigaku OD, 2024)'
_computing_molecular_graphics 'Olex2 1.5 (Dolomanov et al., 2009)'
_computing_publication_material 'Olex2 1.5 (Dolomanov et al., 2009)'
_computing_structure_refinement 'SHELXL 2014/7 (Sheldrick, 2015)'
_computing_structure_solution 'SHELXT 2018/2 (Sheldrick, 2018)'
_diffrn_ambient_environment N~2~
_diffrn_ambient_temperature 100.0(3)
_diffrn_detector 'Hybrid Pixel Array Detector'
_diffrn_detector_area_resol_mean 10.0000
_diffrn_detector_type HyPix
_diffrn_measured_fraction_theta_full 1.000
_diffrn_measured_fraction_theta_max 0.999
_diffrn_measurement_details
;
List of Runs (angles in degrees, time in seconds):

  # Type    Start    End  Width  t~exp~   \w     \q     \k     \f   Frames
#--------------------------------------------------------------------------
  1  \w    -81.00 -22.00   0.50    0.26    --  -96.00 108.00   8.00  118
  2  \w    -82.00   0.00   0.50    0.26    --  -44.64 108.00   8.00  164
  3  \w   -122.00 -24.00   0.50    0.26    --  -44.64 -26.00   9.00  196
  4  \w    -65.00 -32.00   0.50    0.26    --  -44.64 -54.00-110.69   66
  5  \w   -101.00 -75.00   0.50    0.26    --  -96.00 -56.00 -77.61   52
  6  \w   -101.00 -75.00   0.50    0.26    --  -96.00 -56.00-108.78   52
  7  \w   -100.00 -75.00   0.50    0.26    --  -96.00 -48.00-100.98   50
  8  \w   -100.00 -75.00   0.50    0.26    --  -96.00 -48.00-110.04   50
  9  \w   -105.00 -75.00   0.50    0.26    --  -96.00 -55.00-144.42   60
 10  \w   -104.00 -77.00   0.50    0.26    --  -96.00 -52.00-125.45   54
 11  \w   -174.00 -75.00   0.50    0.26    --  -96.00 -26.00   9.00  198
 12  \w   -170.00 -82.00   0.50    0.26    --  -96.00-108.00 -88.00  176
 13  \w   -169.00 -83.00   0.50    0.26    --  -96.00-107.00 176.00  172
 14  \w     66.00  97.00   0.50    0.26    --  117.50 -77.00-180.00   62
 15  \w     46.00  72.00   0.50    0.26    --  117.50 -61.00-120.00   52
 16  \w    105.00 178.00   0.50    0.26    --  117.50 107.00 -84.00  146
 17  \w     45.00  71.00   0.50    0.26    --  117.50 -61.00   0.00   52
 18  \w     45.00  72.00   0.50    0.26    --  117.50 -61.00  90.00   54
 19  \w     46.00  72.00   0.50    0.26    --  117.50 -61.00 150.00   52
 20  \w     50.00 104.00   0.50    0.26    --  117.50 -95.00 120.00  108
 21  \w     44.00 103.00   0.50    0.26    --  117.50-107.00 176.00  118
 22  \w     20.00  87.00   0.50    0.26    --   44.64-107.00 176.00  134
 23  \w     44.00 107.00   0.50    0.26    --  117.50-108.00 -88.00  126
 24  \w     66.00  92.00   0.50    0.26    --  117.50 -95.00-180.00   52
 25  \w    119.00 166.00   0.50    0.26    --  117.50   0.00 -60.00   94
 26  \w    139.00 176.00   0.50    0.26    --  117.50  77.00 -60.00   74
 27  \w    146.00 177.00   0.50    0.26    --  117.50  77.00 -90.00   62
 28  \w    103.00 129.00   0.50    0.26    --  117.50  61.00-120.00   52
 29  \w    103.00 131.00   0.50    0.26    --  117.50  77.00-120.00   56
 30  \w    103.00 137.00   0.50    0.26    --  117.50  77.00 -90.00   68
 31  \w    102.00 135.00   0.50    0.26    --  117.50  77.00 -60.00   66
 32  \w    102.00 130.00   0.50    0.26    --  117.50  77.00 -30.00   56
 33  \w    102.00 128.00   0.50    0.26    --  117.50  61.00 -60.00   52
 34  \w     97.00 132.00   0.50    0.26    --  117.50  61.00 -90.00   70
 35  \w     99.00 125.00   0.50    0.26    --  117.50  30.00 -90.00   52
 36  \w     28.00  68.00   0.50    0.26    --   44.64  52.00-122.68   80
 37  \w     54.00  80.00   0.50    0.26    --  117.50   0.00 -60.00   52
 38  \w     97.00 178.00   0.50    0.26    --  117.50  26.00 172.00  162
;
_diffrn_measurement_device 'four-circle diffractometer'
_diffrn_measurement_device_type 'XtaLAB Synergy, Dualflex, HyPix'
_diffrn_measurement_method '\w scans'
_diffrn_orient_matrix_type 'CrysAlisPro convention (1999,Acta A55,543-557)'
_diffrn_orient_matrix_UB_11 0.0774422000
_diffrn_orient_matrix_UB_12 0.0854300000
_diffrn_orient_matrix_UB_13 -0.0013293000
_diffrn_orient_matrix_UB_21 0.0805565000
_diffrn_orient_matrix_UB_22 -0.0727494000
_diffrn_orient_matrix_UB_23 0.0710546000
_diffrn_orient_matrix_UB_31 0.0284778000
_diffrn_orient_matrix_UB_32 -0.0266621000
_diffrn_orient_matrix_UB_33 -0.1979518000
_diffrn_radiation_monochromator mirror
_diffrn_radiation_probe x-ray
_diffrn_radiation_type 'Cu K\a'
_diffrn_radiation_wavelength 1.54184
_diffrn_reflns_av_R_equivalents 0.0464
_diffrn_reflns_av_unetI/netI 0.0281
_diffrn_reflns_Laue_measured_fraction_full 1.000
_diffrn_reflns_Laue_measured_fraction_max 0.999
_diffrn_reflns_limit_h_max 16
_diffrn_reflns_limit_h_min -16
_diffrn_reflns_limit_k_max 16
_diffrn_reflns_limit_k_min -16
_diffrn_reflns_limit_l_max 8
_diffrn_reflns_limit_l_min -9
_diffrn_reflns_number 6728
_diffrn_reflns_point_group_measured_fraction_full 0.992
_diffrn_reflns_point_group_measured_fraction_max 0.986
_diffrn_reflns_theta_full 67.684
_diffrn_reflns_theta_max 73.633
_diffrn_reflns_theta_min 4.684
_diffrn_source 'micro-focus sealed X-ray tube'
_diffrn_source_type 'PhotonJet (Cu) X-ray Source'
_exptl_absorpt_coefficient_mu 3.884
_exptl_absorpt_correction_T_max 1.000
_exptl_absorpt_correction_T_min 0.413
_exptl_absorpt_correction_type gaussian
_exptl_absorpt_process_details
;
CrysAlisPro 1.171.43.137a (Rigaku Oxford Diffraction, 2024)
Numerical absorption correction based on gaussian integration over
a multifaceted crystal model
Empirical absorption correction using spherical harmonics,
implemented in SCALE3 ABSPACK scaling algorithm.
;
_exptl_crystal_colour 'clear light colourless'
_exptl_crystal_density_diffrn 1.323
_exptl_crystal_description block
_exptl_crystal_F_000 548
_exptl_crystal_recrystallization_method 'Re-crystallisation from solvent: Dichloromethane/Hexane'
_exptl_crystal_size_max 0.38
_exptl_crystal_size_mid 0.12
_exptl_crystal_size_min 0.06
_refine_diff_density_max 0.269
_refine_diff_density_min -0.144
_refine_diff_density_rms 0.042
_refine_ls_abs_structure_details
;
 Flack x determined using 564 quotients [(I+)-(I-)]/[(I+)+(I-)]
 (Parsons, Flack and Wagner, Acta Cryst. B69 (2013) 249-259).
;
_refine_ls_abs_structure_Flack 0.004(16)
_refine_ls_extinction_method none
_refine_ls_goodness_of_fit_ref 1.054
_refine_ls_hydrogen_treatment constr
_refine_ls_matrix_type full
_refine_ls_number_parameters 76
_refine_ls_number_reflns 1310
_refine_ls_number_restraints 0
_refine_ls_restrained_S_all 1.054
_refine_ls_R_factor_all 0.0270
_refine_ls_R_factor_gt 0.0262
_refine_ls_shift/su_max 0.000
_refine_ls_shift/su_mean 0.000
_refine_ls_structure_factor_coef Fsqd
_refine_ls_weighting_details 'w=1/[\s^2^(Fo^2^)+(0.0437P)^2^+0.3823P] where P=(Fo^2^+2Fc^2^)/3'
_refine_ls_weighting_scheme calc
_refine_ls_wR_factor_gt 0.0684
_refine_ls_wR_factor_ref 0.0692
_reflns_Friedel_coverage 0.819
_reflns_Friedel_fraction_full 0.983
_reflns_Friedel_fraction_max 0.970
_reflns_number_gt 1279
_reflns_number_total 1310
_reflns_threshold_expression 'I > 2\s(I)'
_cod_data_source_file d6sc03527b3.cif
_cod_data_source_block inkpen1418
_cod_database_code 1577390
_shelx_shelxl_version_number 2014/7
_chemical_oxdiff_formula SiS4C28H28
_shelx_space_group_comment
;
The symmetry employed for this shelxl refinement is uniquely defined
by the following loop, which should always be used as a source of
symmetry information in preference to the above space-group names.
They are only intended as comments.
;
_shelx_estimated_absorpt_t_max 0.800
_shelx_estimated_absorpt_t_min 0.320
_olex2_refinement_description
;
1. Fixed Uiso
 At 1.2 times of:
  All C(H) groups
 At 1.5 times of:
  All C(H,H,H) groups
2.a Aromatic/amide H refined with riding coordinates:
 C2(H2), C3(H3), C5(H5), C6(H6)
2.b Idealised Me refined as rotating group:
 C7(H7A,H7B,H7C)
;
_olex2_submission_special_instructions 'No special instructions were received'
_oxdiff_exptl_absorpt_empirical_details
;
Empirical correction (ABSPACK) includes:
- Absorption correction using spherical harmonics
- Frame scaling
- Detector area scaling
;
_oxdiff_exptl_absorpt_empirical_full_max 1.837
_oxdiff_exptl_absorpt_empirical_full_min 0.730

loop_
_space_group_symop_operation_xyz
'x, y, z'
'-x, -y, z'
'y, -x, -z'
'-y, x, -z'
'x+1/2, y+1/2, z+1/2'
'-x+1/2, -y+1/2, z+1/2'
'y+1/2, -x+1/2, -z+1/2'
'-y+1/2, x+1/2, -z+1/2'

loop_
_atom_site_label
_atom_site_type_symbol
_atom_site_fract_x
_atom_site_fract_y
_atom_site_fract_z
_atom_site_U_iso_or_equiv
_atom_site_adp_type
_atom_site_occupancy
_atom_site_site_symmetry_order
_atom_site_calc_flag
_atom_site_refinement_flags_posn
_atom_site_refinement_flags_adp
_atom_site_refinement_flags_occupancy
_atom_site_disorder_assembly
_atom_site_disorder_group
S1 S 0.14268(4) 0.42879(5) 0.57992(9) 0.0242(2) Uani 1 1 d . . . . .
Si1 Si 0.5000 0.5000 0.0000 0.0191(3) Uani 1 4 d S T P . .
C1 C 0.39071(17) 0.47393(17) 0.1533(3) 0.0203(5) Uani 1 1 d . . . . .
C2 C 0.29687(18) 0.52037(18) 0.1401(3) 0.0226(5) Uani 1 1 d . . . . .
H2 H 0.2840 0.5643 0.0410 0.027 Uiso 1 1 calc R U . . .
C3 C 0.22191(18) 0.50373(19) 0.2690(3) 0.0239(5) Uani 1 1 d . . . . .
H3 H 0.1588 0.5359 0.2564 0.029 Uiso 1 1 calc R U . . .
C4 C 0.23926(17) 0.43989(16) 0.4168(4) 0.0203(5) Uani 1 1 d . . . . .
C5 C 0.33139(18) 0.39025(17) 0.4297(4) 0.0209(5) Uani 1 1 d . . . . .
H5 H 0.3436 0.3448 0.5268 0.025 Uiso 1 1 calc R U . . .
C6 C 0.40473(18) 0.40803(18) 0.2992(3) 0.0224(5) Uani 1 1 d . . . . .
H6 H 0.4670 0.3740 0.3096 0.027 Uiso 1 1 calc R U . . .
C7 C 0.1987(2) 0.3535(2) 0.7550(4) 0.0331(6) Uani 1 1 d . . . . .
H7A H 0.2137 0.2868 0.7062 0.050 Uiso 1 1 calc R U . . .
H7B H 0.1521 0.3473 0.8577 0.050 Uiso 1 1 calc R U . . .
H7C H 0.2608 0.3852 0.7966 0.050 Uiso 1 1 calc R U . . .

loop_
_atom_site_aniso_label
_atom_site_aniso_U_11
_atom_site_aniso_U_22
_atom_site_aniso_U_33
_atom_site_aniso_U_23
_atom_site_aniso_U_13
_atom_site_aniso_U_12
S1 0.0218(3) 0.0271(3) 0.0238(3) -0.0011(2) 0.0033(2) -0.0016(2)
Si1 0.0203(4) 0.0203(4) 0.0167(6) 0.000 0.000 0.000
C1 0.0220(11) 0.0215(11) 0.0176(12) -0.0015(9) 0.0004(10) -0.0013(9)
C2 0.0246(12) 0.0236(11) 0.0197(12) 0.0025(9) -0.0015(10) 0.0014(10)
C3 0.0198(11) 0.0256(12) 0.0263(13) -0.0003(11) -0.0011(9) 0.0031(9)
C4 0.0201(11) 0.0204(10) 0.0203(12) -0.0038(10) -0.0007(9) -0.0032(9)
C5 0.0230(11) 0.0193(10) 0.0205(12) 0.0015(10) -0.0016(10) -0.0005(9)
C6 0.0210(11) 0.0235(11) 0.0228(13) -0.0011(9) -0.0018(9) 0.0027(9)
C7 0.0280(13) 0.0416(16) 0.0296(15) 0.0089(13) 0.0049(11) -0.0031(11)

loop_
_atom_type_symbol
_atom_type_description
_atom_type_scat_dispersion_real
_atom_type_scat_dispersion_imag
_atom_type_scat_source
C C 0.0181 0.0091 'International Tables Vol C Tables 4.2.6.8 and 6.1.1.4'
H H 0.0000 0.0000 'International Tables Vol C Tables 4.2.6.8 and 6.1.1.4'
S S 0.3331 0.5567 'International Tables Vol C Tables 4.2.6.8 and 6.1.1.4'
Si Si 0.2541 0.3302 'International Tables Vol C Tables 4.2.6.8 and 6.1.1.4'

loop_
_exptl_crystal_face_index_h
_exptl_crystal_face_index_k
_exptl_crystal_face_index_l
_exptl_crystal_face_perp_dist
2 -1 0 0.0531
-1 0 -2 0.1648
1 0 2 0.2053
-2 1 -2 0.1577
0 0 1 0.2025
1 -1 1 0.1815
-1 1 -1 0.1509
-1 1 -2 0.1644
1 -1 0 0.0557
2 -2 1 0.1436
1 -2 1 0.1531
1 -2 0 0.0550
-1 2 0 0.0632
1 -2 -1 0.1376
0 2 -1 0.1297
0 -1 0 0.0475
0 1 0 0.0534
1 2 -1 0.1194
-1 2 2 0.1795
1 1 -1 0.1402
-1 -1 1 0.1501
0 2 1 0.1460
-1 -2 0 0.0422
2 2 -1 0.1022
-2 -2 1 0.1149
-1 -2 -2 0.1447
1 2 2 0.1777
-2 -1 0 0.0241
2 1 0 0.0362
-1 0 0 0.0369
1 0 0 0.0495
1 1 0 0.0240

loop_
_geom_angle_atom_site_label_1
_geom_angle_atom_site_label_2
_geom_angle_atom_site_label_3
_geom_angle
_geom_angle_site_symmetry_1
_geom_angle_site_symmetry_3
_geom_angle_publ_flag
C4 S1 C7 103.17(12) . . ?
C1 Si1 C1 111.08(8) . 4_655 ?
C1 Si1 C1 106.29(15) . 2_665 ?
C1 Si1 C1 106.29(15) 4_655 3_565 ?
C1 Si1 C1 111.08(8) 2_665 4_655 ?
C1 Si1 C1 111.08(8) . 3_565 ?
C1 Si1 C1 111.08(8) 2_665 3_565 ?
C2 C1 Si1 124.92(19) . . ?
C6 C1 Si1 118.15(18) . . ?
C6 C1 C2 116.8(2) . . ?
C1 C2 H2 119.2 . . ?
C3 C2 C1 121.6(2) . . ?
C3 C2 H2 119.2 . . ?
C2 C3 H3 119.9 . . ?
C2 C3 C4 120.2(2) . . ?
C4 C3 H3 119.9 . . ?
C3 C4 S1 117.10(18) . . ?
C3 C4 C5 119.1(2) . . ?
C5 C4 S1 123.8(2) . . ?
C4 C5 H5 120.3 . . ?
C6 C5 C4 119.4(2) . . ?
C6 C5 H5 120.3 . . ?
C1 C6 H6 118.6 . . ?
C5 C6 C1 122.7(2) . . ?
C5 C6 H6 118.6 . . ?
S1 C7 H7A 109.5 . . ?
S1 C7 H7B 109.5 . . ?
S1 C7 H7C 109.5 . . ?
H7A C7 H7B 109.5 . . ?
H7A C7 H7C 109.5 . . ?
H7B C7 H7C 109.5 . . ?

loop_
_geom_bond_atom_site_label_1
_geom_bond_atom_site_label_2
_geom_bond_distance
_geom_bond_site_symmetry_2
_geom_bond_publ_flag
S1 C4 1.765(3) . ?
S1 C7 1.794(3) . ?
Si1 C1 1.875(2) . ?
Si1 C1 1.875(2) 4_655 ?
Si1 C1 1.875(2) 2_665 ?
Si1 C1 1.875(2) 3_565 ?
C1 C2 1.401(3) . ?
C1 C6 1.398(3) . ?
C2 H2 0.9500 . ?
C2 C3 1.394(3) . ?
C3 H3 0.9500 . ?
C3 C4 1.398(4) . ?
C4 C5 1.400(3) . ?
C5 H5 0.9500 . ?
C5 C6 1.389(4) . ?
C6 H6 0.9500 . ?
C7 H7A 0.9800 . ?
C7 H7B 0.9800 . ?
C7 H7C 0.9800 . ?

loop_
_geom_torsion_atom_site_label_1
_geom_torsion_atom_site_label_2
_geom_torsion_atom_site_label_3
_geom_torsion_atom_site_label_4
_geom_torsion
_geom_torsion_site_symmetry_1
_geom_torsion_site_symmetry_2
_geom_torsion_site_symmetry_3
_geom_torsion_site_symmetry_4
_geom_torsion_publ_flag
S1 C4 C5 C6 -176.56(18) . . . . ?
Si1 C1 C2 C3 -174.18(19) . . . . ?
Si1 C1 C6 C5 174.35(19) . . . . ?
C1 Si1 C1 C2 -110.1(3) 4_655 . . . ?
C1 Si1 C1 C2 128.9(2) 2_665 . . . ?
C1 Si1 C1 C2 8.0(2) 3_565 . . . ?
C1 Si1 C1 C6 -46.85(16) 2_665 . . . ?
C1 Si1 C1 C6 -167.80(19) 3_565 . . . ?
C1 Si1 C1 C6 74.11(14) 4_655 . . . ?
C1 C2 C3 C4 0.4(4) . . . . ?
C2 C1 C6 C5 -1.8(4) . . . . ?
C2 C3 C4 S1 176.52(19) . . . . ?
C2 C3 C4 C5 -2.3(4) . . . . ?
C3 C4 C5 C6 2.2(4) . . . . ?
C4 C5 C6 C1 -0.1(4) . . . . ?
C6 C1 C2 C3 1.6(4) . . . . ?
C7 S1 C4 C3 -173.8(2) . . . . ?
C7 S1 C4 C5 5.0(2) . . . . ?

loop_
_exptl_oxdiff_crystal_face_indexfrac_h
_exptl_oxdiff_crystal_face_indexfrac_k
_exptl_oxdiff_crystal_face_indexfrac_l
_exptl_oxdiff_crystal_face_x
_exptl_oxdiff_crystal_face_y
_exptl_oxdiff_crystal_face_z
2.0002 -0.9993 0.0001 0.0695 0.2338 0.0836
-1.0035 0.0010 -1.9987 -0.0750 -0.2229 0.3670
1.0035 -0.0010 1.9987 0.0750 0.2229 -0.3670
-2.0036 1.0002 -1.9987 -0.0671 -0.3762 0.3119
0.0017 -0.0004 0.9993 -0.0012 0.0712 -0.1978
1.0017 -0.9996 0.9993 -0.0091 0.2244 -0.1426
-1.0017 0.9996 -0.9993 0.0091 -0.2244 0.1426
-1.0035 1.0000 -1.9986 0.0104 -0.2956 0.3404
1.0000 -0.9992 0.0000 -0.0079 0.1533 0.0551
2.0018 -1.9988 0.9993 -0.0171 0.3777 -0.0875
1.0017 -1.9987 0.9993 -0.0945 0.2971 -0.1160
0.9999 -1.9982 -0.0000 -0.0933 0.2259 0.0818
-0.9999 1.9982 0.0000 0.0933 -0.2259 -0.0818
0.9982 -1.9978 -0.9993 -0.0920 0.1547 0.2795
-0.0015 1.9985 -0.9992 0.1719 -0.2165 0.1445
-0.0001 -0.9990 -0.0000 -0.0854 0.0727 0.0266
0.0001 0.9990 0.0000 0.0854 -0.0727 -0.0266
0.9986 1.9984 -0.9992 0.2494 -0.1359 0.1729
-0.9965 1.9974 1.9986 0.0908 -0.0836 -0.4773
0.9985 0.9993 -0.9992 0.1640 -0.0633 0.1996
-0.9985 -0.9993 0.9992 -0.1640 0.0633 -0.1996
0.0019 1.9977 0.9994 0.1695 -0.0742 -0.2510
-1.0003 -1.9979 -0.0001 -0.2481 0.0648 0.0248
1.9987 1.9982 -0.9991 0.3268 -0.0554 0.2014
-1.9987 -1.9982 0.9991 -0.3268 0.0554 -0.2014
-1.0037 -1.9971 -1.9987 -0.2457 -0.0776 0.4203
1.0037 1.9971 1.9987 0.2457 0.0776 -0.4203
-2.0003 -0.9988 -0.0002 -0.2402 -0.0885 -0.0303
2.0003 0.9988 0.0002 0.2402 0.0885 0.0303
-1.0001 0.0001 -0.0001 -0.0774 -0.0806 -0.0285
1.0001 -0.0001 0.0001 0.0774 0.0806 0.0285
1.0002 0.9989 0.0001 0.1628 0.0079 0.0018
